data_7057492
loop_
_publ_author_name
'Yan, Fei-Fei'
'Ma, Chun-Lin'
'Li, Qian-Li'
'Zhang, Shao-Liang'
'Ru, Jing'
'Cheng, Shuang'
'Zhang, Ru-Fen'

_publ_section_title
;
 Syntheses, structures and anti-tumor activity of four organotin(iv)
 dicarboxylates based on (1,3,4-thiadiazole-2,5-diyldithio)diacetic acid
;
_journal_issue 14
_journal_name_full 'New Journal of Chemistry'
_journal_page_first 11601
_journal_paper_doi 10.1039/C8NJ00431E
_journal_volume 42
_journal_year 2018
_chemical_formula_sum 'C10 H16 N2 O5 S3 Sn2'
_chemical_formula_weight 577.81
_space_group_crystal_system monoclinic
_space_group_IT_number 14
_space_group_name_Hall '-P 2yn'
_space_group_name_H-M_alt 'P 1 21/n 1'
_symmetry_space_group_name_Hall '-P 2yn'
_symmetry_space_group_name_H-M 'P 1 21/n 1'
_atom_sites_solution_hydrogens geom
_audit_creation_method SHELXL-2017/1
_audit_update_record
;
2017-10-24 deposited with the CCDC.
2018-06-04 downloaded from the CCDC.
;
_cell_angle_alpha 90
_cell_angle_beta 105.272(3)
_cell_angle_gamma 90
_cell_formula_units_Z 4
_cell_length_a 12.8556(11)
_cell_length_b 8.8721(8)
_cell_length_c 16.7333(14)
_cell_measurement_reflns_used 4016
_cell_measurement_temperature 298(2)
_cell_measurement_theta_max 27.974
_cell_measurement_theta_min 2.622
_cell_volume 1841.1(3)
_computing_cell_refinement 'Bruker SMART'
_computing_data_collection 'Bruker SMART'
_computing_data_reduction 'Bruker SAINT'
_computing_molecular_graphics 'Bruker SHELXTL'
_computing_publication_material 'Bruker SHELXTL'
_computing_structure_refinement 'SHELXL-2017/1 (Sheldrick, 2017)'
_computing_structure_solution 'SHELXS-97 (Sheldrick, 1990)'
_diffrn_ambient_temperature 298(2)
_diffrn_measured_fraction_theta_full 0.998
_diffrn_measured_fraction_theta_max 0.998
_diffrn_measurement_device_type 'CCD area detector'
_diffrn_measurement_method 'phi and omega scans'
_diffrn_radiation_type MoK\a
_diffrn_radiation_wavelength 0.71073
_diffrn_reflns_av_R_equivalents 0.0795
_diffrn_reflns_av_unetI/netI 0.0674
_diffrn_reflns_Laue_measured_fraction_full 0.998
_diffrn_reflns_Laue_measured_fraction_max 0.998
_diffrn_reflns_limit_h_max 15
_diffrn_reflns_limit_h_min -15
_diffrn_reflns_limit_k_max 9
_diffrn_reflns_limit_k_min -10
_diffrn_reflns_limit_l_max 19
_diffrn_reflns_limit_l_min -14
_diffrn_reflns_number 8918
_diffrn_reflns_point_group_measured_fraction_full 0.998
_diffrn_reflns_point_group_measured_fraction_max 0.998
_diffrn_reflns_theta_full 25.020
_diffrn_reflns_theta_max 25.020
_diffrn_reflns_theta_min 2.320
_exptl_absorpt_coefficient_mu 3.073
_exptl_absorpt_correction_T_max 0.6557
_exptl_absorpt_correction_T_min 0.3656
_exptl_absorpt_correction_type multi-scan
_exptl_absorpt_process_details sadabs
_exptl_crystal_colour colourless
_exptl_crystal_density_diffrn 2.085
_exptl_crystal_description block
_exptl_crystal_F_000 1112
_exptl_crystal_size_max 0.410
_exptl_crystal_size_mid 0.210
_exptl_crystal_size_min 0.150
_refine_diff_density_max 2.048
_refine_diff_density_min -1.174
_refine_diff_density_rms 0.166
_refine_ls_extinction_method none
_refine_ls_goodness_of_fit_ref 1.058
_refine_ls_hydrogen_treatment constr
_refine_ls_matrix_type full
_refine_ls_number_parameters 203
_refine_ls_number_reflns 3239
_refine_ls_number_restraints 58
_refine_ls_restrained_S_all 1.068
_refine_ls_R_factor_all 0.0655
_refine_ls_R_factor_gt 0.0497
_refine_ls_shift/su_max 0.081
_refine_ls_shift/su_mean 0.002
_refine_ls_structure_factor_coef Fsqd
_refine_ls_weighting_details 'w=1/[\s^2^(Fo^2^)+(0.0677P)^2^+6.2950P] where P=(Fo^2^+2Fc^2^)/3'
_refine_ls_weighting_scheme calc
_refine_ls_wR_factor_gt 0.1307
_refine_ls_wR_factor_ref 0.1433
_reflns_Friedel_coverage 0.000
_reflns_number_gt 2504
_reflns_number_total 3239
_reflns_threshold_expression 'I > 2\s(I)'
_cod_data_source_file c8nj00431e2.cif
_cod_data_source_block 160915e
_cod_depositor_comments 'Adding full bibliography for 7057489--7057492.cif.'
_cod_database_code 7057492
_shelx_shelxl_version_number 2017/1
_shelx_space_group_comment
;
The symmetry employed for this shelxl refinement is uniquely defined
by the following loop, which should always be used as a source of
symmetry information in preference to the above space-group names.
They are only intended as comments.
;
_shelx_estimated_absorpt_t_min 0.366
_shelx_estimated_absorpt_t_max 0.656

loop_
_space_group_symop_operation_xyz
'x, y, z'
'-x+1/2, y+1/2, -z+1/2'
'-x, -y, -z'
'x-1/2, -y-1/2, z-1/2'

loop_
_atom_site_label
_atom_site_type_symbol
_atom_site_fract_x
_atom_site_fract_y
_atom_site_fract_z
_atom_site_U_iso_or_equiv
_atom_site_adp_type
_atom_site_occupancy
_atom_site_site_symmetry_order
_atom_site_calc_flag
_atom_site_refinement_flags_posn
_atom_site_refinement_flags_adp
Sn2 Sn 0.62061(4) 0.52508(7) 0.48723(3) 0.0384(2) Uani 1 1 d . U
Sn1 Sn 0.58902(5) 0.27590(7) 0.65902(3) 0.0416(2) Uani 1 1 d . U
S1 S 0.9279(2) 0.2204(3) 0.41587(15) 0.0523(6) Uani 1 1 d . U
S2 S 0.1690(2) 0.0503(3) 0.68488(15) 0.0560(7) Uani 1 1 d . U
S3 S 0.9649(3) 0.3833(4) 0.57946(17) 0.0814(10) Uani 1 1 d . U
O1 O 0.8089(7) 0.2226(12) 0.7388(6) 0.097(3) Uani 1 1 d . U
O2 O 0.7440(6) 0.3547(10) 0.6287(6) 0.083(2) Uani 1 1 d . U
O3 O 0.5387(4) 0.4120(7) 0.5603(3) 0.0402(13) Uani 1 1 d . U
O4 O 0.4050(4) 0.2818(7) 0.6314(4) 0.0479(14) Uani 1 1 d . U
O5 O 0.4120(6) 0.0962(10) 0.7207(5) 0.084(3) Uani 1 1 d . U
N1 N 0.8673(6) 0.1142(9) 0.5388(4) 0.0521(18) Uani 1 1 d . U
N2 N 0.8331(7) 0.0095(9) 0.4748(5) 0.054(2) Uani 1 1 d . U
C1 C 0.8602(6) 0.0495(10) 0.4076(5) 0.0420(18) Uani 1 1 d . U
C2 C 0.9169(7) 0.2274(11) 0.5170(6) 0.049(2) Uani 1 1 d . U
C3 C 0.9323(7) 0.3274(12) 0.6710(6) 0.052(2) Uani 1 1 d . U
H3A H 0.969774 0.233092 0.687956 0.062 Uiso 1 1 calc R U
H3B H 0.964699 0.401160 0.712912 0.062 Uiso 1 1 calc R U
C4 C 0.8173(9) 0.3047(13) 0.6766(8) 0.067(2) Uani 1 1 d . U
C5 C 0.5988(8) 0.3898(15) 0.7710(6) 0.071(3) Uani 1 1 d . U
H5A H 0.652410 0.467616 0.778359 0.107 Uiso 1 1 calc R U
H5B H 0.618416 0.319786 0.816188 0.107 Uiso 1 1 calc R U
H5C H 0.530163 0.433938 0.769419 0.107 Uiso 1 1 calc R U
C6 C 0.5995(8) 0.0547(11) 0.6154(7) 0.063(3) Uani 1 1 d . U
H6A H 0.529227 0.021564 0.584701 0.094 Uiso 1 1 calc R U
H6B H 0.626426 -0.011539 0.661638 0.094 Uiso 1 1 calc R U
H6C H 0.647493 0.053375 0.580177 0.094 Uiso 1 1 calc R U
C7 C 0.7062(9) 0.6966(13) 0.5607(6) 0.066(3) Uani 1 1 d . U
H7A H 0.712927 0.674276 0.617984 0.099 Uiso 1 1 calc R U
H7B H 0.668531 0.790348 0.546494 0.099 Uiso 1 1 calc R U
H7C H 0.776664 0.704491 0.551579 0.099 Uiso 1 1 calc R U
C8 C 0.6446(9) 0.3612(12) 0.4032(6) 0.066(3) Uani 1 1 d . U
H8A H 0.577367 0.340523 0.363356 0.099 Uiso 1 1 calc R U
H8B H 0.671505 0.270440 0.432690 0.099 Uiso 1 1 calc R U
H8C H 0.695835 0.397769 0.375210 0.099 Uiso 1 1 calc R U
C9 C 0.3617(6) 0.1879(11) 0.6734(5) 0.0432(19) Uani 1 1 d . U
C10 C 0.2408(6) 0.2105(11) 0.6586(6) 0.048(2) Uani 1 1 d . U
H10A H 0.210336 0.234458 0.600577 0.058 Uiso 1 1 calc R U
H10B H 0.228794 0.296614 0.690752 0.058 Uiso 1 1 calc R U

loop_
_atom_site_aniso_label
_atom_site_aniso_U_11
_atom_site_aniso_U_22
_atom_site_aniso_U_33
_atom_site_aniso_U_23
_atom_site_aniso_U_13
_atom_site_aniso_U_12
Sn2 0.0330(3) 0.0450(4) 0.0394(3) -0.0052(2) 0.0136(2) 0.0011(2)
Sn1 0.0570(4) 0.0352(4) 0.0306(3) 0.0049(2) 0.0081(3) 0.0110(3)
S1 0.0632(14) 0.0495(15) 0.0534(14) -0.0034(11) 0.0317(11) -0.0125(11)
S2 0.0594(14) 0.0632(18) 0.0524(14) -0.0128(12) 0.0272(11) -0.0168(12)
S3 0.136(3) 0.0573(19) 0.0601(17) -0.0135(14) 0.0423(17) -0.0462(18)
O1 0.096(6) 0.119(8) 0.084(6) 0.005(5) 0.041(5) -0.009(5)
O2 0.063(4) 0.068(5) 0.114(5) -0.008(4) 0.013(4) 0.014(4)
O3 0.034(3) 0.046(3) 0.042(3) 0.014(3) 0.012(2) 0.010(2)
O4 0.040(3) 0.046(4) 0.056(4) 0.007(3) 0.010(3) 0.002(3)
O5 0.058(4) 0.099(7) 0.095(6) 0.052(5) 0.019(4) 0.014(4)
N1 0.071(5) 0.047(5) 0.041(4) -0.001(3) 0.020(3) -0.007(4)
N2 0.073(5) 0.045(5) 0.050(4) -0.003(3) 0.027(4) -0.016(4)
C1 0.038(4) 0.041(5) 0.049(4) -0.005(4) 0.015(4) -0.001(3)
C2 0.057(5) 0.047(5) 0.044(4) -0.002(4) 0.015(4) -0.009(4)
C3 0.048(4) 0.054(6) 0.053(5) -0.009(4) 0.014(4) 0.001(4)
C4 0.069(5) 0.053(7) 0.073(7) -0.019(5) 0.007(4) -0.003(5)
C5 0.056(5) 0.098(9) 0.050(5) -0.023(5) -0.003(4) 0.013(6)
C6 0.066(6) 0.033(5) 0.091(8) 0.001(4) 0.023(6) 0.016(4)
C7 0.083(7) 0.066(6) 0.046(6) -0.010(4) 0.013(5) -0.018(5)
C8 0.077(7) 0.057(7) 0.069(6) -0.012(5) 0.029(5) 0.024(5)
C9 0.038(4) 0.048(5) 0.043(5) -0.003(4) 0.010(3) -0.002(4)
C10 0.038(4) 0.045(5) 0.062(6) -0.011(4) 0.015(4) -0.003(4)

loop_
_atom_type_symbol
_atom_type_description
_atom_type_scat_dispersion_real
_atom_type_scat_dispersion_imag
_atom_type_scat_source
C C 0.0033 0.0016 'International Tables Vol C Tables 4.2.6.8 and 6.1.1.4'
H H 0.0000 0.0000 'International Tables Vol C Tables 4.2.6.8 and 6.1.1.4'
N N 0.0061 0.0033 'International Tables Vol C Tables 4.2.6.8 and 6.1.1.4'
O O 0.0106 0.0060 'International Tables Vol C Tables 4.2.6.8 and 6.1.1.4'
S S 0.1246 0.1234 'International Tables Vol C Tables 4.2.6.8 and 6.1.1.4'
Sn Sn -0.6537 1.4246 'International Tables Vol C Tables 4.2.6.8 and 6.1.1.4'

loop_
_geom_angle_atom_site_label_1
_geom_angle_atom_site_label_2
_geom_angle_atom_site_label_3
_geom_angle
_geom_angle_site_symmetry_1
_geom_angle_site_symmetry_3
O3 Sn2 O3 75.6(2) 3_666 .
O3 Sn2 C7 110.2(4) 3_666 .
O3 Sn2 C7 106.1(3) . .
O3 Sn2 C8 103.6(3) 3_666 .
O3 Sn2 C8 104.3(4) . .
C7 Sn2 C8 138.9(4) . .
O3 Sn2 O2 136.6(2) 3_666 .
O3 Sn2 O2 61.3(2) . .
C7 Sn2 O2 79.0(4) . .
C8 Sn2 O2 92.3(3) . .
O3 Sn2 Sn2 37.82(14) 3_666 3_666
O3 Sn2 Sn2 37.78(13) . 3_666
C7 Sn2 Sn2 113.2(3) . 3_666
C8 Sn2 Sn2 107.7(3) . 3_666
O2 Sn2 Sn2 98.98(16) . 3_666
O3 Sn1 C5 112.0(4) . .
O3 Sn1 C6 108.1(4) . .
C5 Sn1 C6 139.5(5) . .
O3 Sn1 O4 74.3(2) . .
C5 Sn1 O4 89.1(3) . .
C6 Sn1 O4 96.2(3) . .
O3 Sn1 O2 75.2(3) . .
C5 Sn1 O2 101.5(4) . .
C6 Sn1 O2 94.0(4) . .
O4 Sn1 O2 149.5(3) . .
C1 S1 C2 86.7(4) . .
C1 S2 C10 100.9(4) 3_656 .
C2 S3 C3 99.8(5) . .
C4 O2 Sn1 109.1(9) . .
C4 O2 Sn2 159.8(9) . .
Sn1 O2 Sn2 91.1(2) . .
Sn1 O3 Sn2 123.3(2) . 3_666
Sn1 O3 Sn2 132.2(2) . .
Sn2 O3 Sn2 104.4(2) 3_666 .
C9 O4 Sn1 116.2(5) . .
C2 N1 N2 112.2(7) . .
C1 N2 N1 112.1(7) . .
N2 C1 S1 114.2(7) . .
N2 C1 S2 125.6(7) . 3_656
S1 C1 S2 120.2(5) . 3_656
N1 C2 S1 114.9(7) . .
N1 C2 S3 124.7(7) . .
S1 C2 S3 120.4(5) . .
C4 C3 S3 123.3(7) . .
O2 C4 O1 123.2(12) . .
O2 C4 C3 122.4(12) . .
O1 C4 C3 114.4(10) . .
O5 C9 O4 123.8(8) . .
O5 C9 C10 123.2(8) . .
O4 C9 C10 113.0(8) . .
C9 C10 S2 114.9(7) . .

loop_
_geom_bond_atom_site_label_1
_geom_bond_atom_site_label_2
_geom_bond_distance
_geom_bond_site_symmetry_2
Sn2 O3 2.068(5) 3_666
Sn2 O3 2.070(5) .
Sn2 C7 2.080(10) .
Sn2 C8 2.101(9) .
Sn2 O2 2.903(9) .
Sn2 Sn2 3.2703(10) 3_666
Sn1 O3 2.011(5) .
Sn1 C5 2.103(10) .
Sn1 C6 2.110(10) .
Sn1 O4 2.289(6) .
Sn1 O2 2.292(8) .
S1 C1 1.734(9) .
S1 C2 1.735(9) .
S2 C1 1.736(9) 3_656
S2 C10 1.811(9) .
S3 C2 1.746(10) .
S3 C3 1.762(9) .
O1 C4 1.298(15) .
O2 C4 1.153(13) .
O4 C9 1.305(10) .
O5 C9 1.199(11) .
N1 C2 1.293(11) .
N1 N2 1.399(11) .
N2 C1 1.311(11) .
C3 C4 1.519(14) .
C9 C10 1.521(11) .
